data_4025962
loop_
_publ_author_name
'Kenta Kokado'
'Yoshiki Chujo'

_publ_contact_author_address
;
Department of Polymer Chemistry, Graduate School of Engineering,
Kyoto University,
;
_publ_contact_author_email ' chujo_at_chujo.synchem.kyoto-u.ac.jp '
_publ_contact_author_fax ' +81-75-383-2607 '
_publ_contact_author_name ' Yoshiki Chujo '
_publ_contact_author_phone ' +81-75-383-2604 '
_publ_section_title
;
 Multicolor Tuning of Aggregation-Induced Emission through Substituent
 Variation of Diphenyl-o-carborane
;
_journal_name_full 'Journal of Organic Chemistry'
_journal_page_first 316
_journal_page_last 319
_journal_paper_doi 10.1021/jo101999b
_journal_volume 76
_journal_year 2011
_chemical_formula_sum 'C31 H29 B10 Cl3'
_chemical_formula_weight 615.99
_chemical_name_systematic
; 
 ? 
;
_space_group_IT_number 2
_symmetry_cell_setting triclinic
_symmetry_space_group_name_Hall '-P 1'
_symmetry_space_group_name_H-M 'P -1'
_atom_sites_solution_hydrogens geom
_atom_sites_solution_primary direct
_atom_sites_solution_secondary difmap
_audit_creation_method SHELXL-97
_cell_angle_alpha 98.984(3)
_cell_angle_beta 106.723(3)
_cell_angle_gamma 107.190(3)
_cell_formula_units_Z 2
_cell_length_a 10.4393(9)
_cell_length_b 12.2198(13)
_cell_length_c 14.1016(11)
_cell_measurement_temperature 93(2)
_cell_volume 1587.6(3)
_computing_cell_refinement PROCESS-AUTO
_computing_data_collection PROCESS-AUTO
_computing_data_reduction 'Yadokari-XG (Wakita, 2000)'
_computing_molecular_graphics 'Yadokari-XG (Wakita, 2000)'
_computing_publication_material 'Yadokari-XG (Wakita, 2000)'
_computing_structure_refinement 'SHELXL-97 (Sheldrick, 1997)'
_computing_structure_solution 'SHELXS-97 (Sheldrick, 1990)'
_diffrn_ambient_temperature 93(2)
_diffrn_measured_fraction_theta_full 0.985
_diffrn_measured_fraction_theta_max 0.985
_diffrn_radiation_monochromator graphite
_diffrn_radiation_source 'fine-focus sealed tube'
_diffrn_radiation_type MoK\a
_diffrn_radiation_wavelength 0.71075
_diffrn_reflns_av_R_equivalents 0.0384
_diffrn_reflns_av_sigmaI/netI 0.0549
_diffrn_reflns_limit_h_max 13
_diffrn_reflns_limit_h_min -13
_diffrn_reflns_limit_k_max 15
_diffrn_reflns_limit_k_min -15
_diffrn_reflns_limit_l_max 18
_diffrn_reflns_limit_l_min -18
_diffrn_reflns_number 15482
_diffrn_reflns_theta_full 27.48
_diffrn_reflns_theta_max 27.48
_diffrn_reflns_theta_min 3.07
_exptl_absorpt_coefficient_mu 0.312
_exptl_absorpt_correction_T_max 0.9123
_exptl_absorpt_correction_T_min 0.8597
_exptl_absorpt_correction_type multi-scan
_exptl_absorpt_process_details
;
    Higashi, T. (1995). Program for Absorption Correction.
    Rigaku Corporation, Tokyo, Japan.
;
_exptl_crystal_density_diffrn 1.289
_exptl_crystal_F_000 632
_exptl_crystal_size_max 0.50
_exptl_crystal_size_mid 0.50
_exptl_crystal_size_min 0.30
_refine_diff_density_max 1.046
_refine_diff_density_min -0.930
_refine_diff_density_rms 0.098
_refine_ls_extinction_method none
_refine_ls_goodness_of_fit_ref 1.198
_refine_ls_hydrogen_treatment refall
_refine_ls_matrix_type full
_refine_ls_number_parameters 501
_refine_ls_number_reflns 7170
_refine_ls_number_restraints 0
_refine_ls_restrained_S_all 1.198
_refine_ls_R_factor_all 0.0915
_refine_ls_R_factor_gt 0.0574
_refine_ls_shift/su_max 0.000
_refine_ls_shift/su_mean 0.000
_refine_ls_structure_factor_coef Fsqd
_refine_ls_weighting_details 'calc w=1/[\s^2^(Fo^2^)+(0.0956P)^2^+1.2599P] where P=(Fo^2^+2Fc^2^)/3'
_refine_ls_weighting_scheme calc
_refine_ls_wR_factor_gt 0.1501
_refine_ls_wR_factor_ref 0.2145
_reflns_number_gt 4778
_reflns_number_total 7170
_reflns_threshold_expression >2\s(I)
_cod_data_source_file jo101999b_si_003.cif
_cod_data_source_block h
_cod_original_sg_symbol_Hall -p_1
_cod_database_code 4025962

loop_
_symmetry_equiv_pos_as_xyz
'x, y, z'
'-x, -y, -z'

loop_
_atom_site_label
_atom_site_type_symbol
_atom_site_fract_x
_atom_site_fract_y
_atom_site_fract_z
_atom_site_U_iso_or_equiv
_atom_site_adp_type
_atom_site_occupancy
_atom_site_symmetry_multiplicity
_atom_site_calc_flag
_atom_site_refinement_flags
C1 C 0.6764(3) 0.1982(2) -0.1903(2) 0.0201(6) Uani 1 1 d .
C2 C 0.5260(3) 0.1697(3) -0.1563(2) 0.0227(6) Uani 1 1 d .
C3 C 0.6932(3) 0.1031(2) -0.2617(2) 0.0195(6) Uani 1 1 d .
C4 C 0.6553(3) 0.0972(3) -0.3658(2) 0.0256(6) Uani 1 1 d .
H1 H 0.616(4) 0.151(3) -0.393(3) 0.032(9) Uiso 1 1 d .
C5 C 0.6829(3) 0.0181(3) -0.4323(2) 0.0271(6) Uani 1 1 d .
H2 H 0.658(4) 0.018(4) -0.506(3) 0.051(11) Uiso 1 1 d .
C6 C 0.7491(3) -0.0586(3) -0.3949(2) 0.0233(6) Uani 1 1 d .
C7 C 0.7878(3) -0.0528(3) -0.2902(2) 0.0272(6) Uani 1 1 d .
H3 H 0.832(4) -0.106(3) -0.265(3) 0.030(9) Uiso 1 1 d .
C8 C 0.7601(3) 0.0270(3) -0.2248(2) 0.0249(6) Uani 1 1 d .
H4 H 0.7871 0.0300 -0.1538 0.030 Uiso 1 1 calc R
C9 C 0.4091(3) 0.0495(2) -0.2006(2) 0.0226(6) Uani 1 1 d .
C10 C 0.4210(3) -0.0490(3) -0.1664(2) 0.0279(7) Uani 1 1 d .
H5 H 0.505(4) -0.044(3) -0.117(3) 0.031(9) Uiso 1 1 d .
C11 C 0.3080(3) -0.1574(3) -0.2050(2) 0.0298(7) Uani 1 1 d .
H6 H 0.321(3) -0.224(3) -0.180(2) 0.024(8) Uiso 1 1 d .
C12 C 0.1793(3) -0.1696(3) -0.2775(2) 0.0244(6) Uani 1 1 d .
C13 C 0.1667(3) -0.0711(3) -0.3124(3) 0.0333(7) Uani 1 1 d .
H7 H 0.084(4) -0.078(3) -0.363(3) 0.041(10) Uiso 1 1 d .
C14 C 0.2802(3) 0.0365(3) -0.2748(3) 0.0318(7) Uani 1 1 d .
H8 H 0.267(4) 0.103(3) -0.296(3) 0.035(9) Uiso 1 1 d .
C15 C 0.7771(3) -0.1403(3) -0.4644(2) 0.0243(6) Uani 1 1 d .
C16 C 0.7997(3) -0.2057(3) -0.5254(2) 0.0246(6) Uani 1 1 d .
C17 C 0.8295(3) -0.2741(3) -0.6036(2) 0.0237(6) Uani 1 1 d .
C18 C 0.9314(3) -0.2143(3) -0.6424(2) 0.0265(6) Uani 1 1 d .
H9 H 0.986(3) -0.128(3) -0.609(2) 0.020(8) Uiso 1 1 d .
C19 C 0.9572(3) -0.2754(3) -0.7215(3) 0.0314(7) Uani 1 1 d .
H10 H 1.0267 -0.2344 -0.7473 0.038 Uiso 1 1 calc R
C20 C 0.8817(3) -0.3965(3) -0.7637(3) 0.0310(7) Uani 1 1 d .
H11 H 0.902(4) -0.434(3) -0.815(3) 0.033(9) Uiso 1 1 d .
C21 C 0.7819(3) -0.4566(3) -0.7257(2) 0.0299(7) Uani 1 1 d .
H12 H 0.7311 -0.5396 -0.7543 0.036 Uiso 1 1 calc R
C22 C 0.7553(3) -0.3962(3) -0.6454(2) 0.0274(6) Uani 1 1 d .
H13 H 0.682(3) -0.441(3) -0.618(2) 0.019(8) Uiso 1 1 d .
C23 C 0.0608(3) -0.2822(3) -0.3183(2) 0.0266(6) Uani 1 1 d .
C24 C 0.9622(3) -0.3746(3) -0.3552(2) 0.0249(6) Uani 1 1 d .
C25 C 0.8414(3) -0.4847(3) -0.4061(2) 0.0251(6) Uani 1 1 d .
C26 C 0.8601(3) -0.5836(3) -0.4574(3) 0.0280(7) Uani 1 1 d .
H14 H 0.953(4) -0.582(3) -0.458(2) 0.027(8) Uiso 1 1 d .
C27 C 0.7418(4) -0.6871(3) -0.5123(3) 0.0341(7) Uani 1 1 d .
H15 H 0.761(4) -0.752(3) -0.544(3) 0.034(9) Uiso 1 1 d .
C28 C 0.6068(4) -0.6919(3) -0.5146(3) 0.0349(8) Uani 1 1 d .
H16 H 0.530(4) -0.761(4) -0.551(3) 0.045(11) Uiso 1 1 d .
C29 C 0.5885(3) -0.5966(3) -0.4622(3) 0.0350(8) Uani 1 1 d .
H17 H 0.500(4) -0.600(3) -0.464(3) 0.044(11) Uiso 1 1 d .
C30 C 0.7056(3) -0.4916(3) -0.4075(3) 0.0294(7) Uani 1 1 d .
H18 H 0.688(4) -0.422(3) -0.371(3) 0.032(9) Uiso 1 1 d .
C31 C 0.7671(4) -0.2570(4) -0.0811(3) 0.0423(9) Uani 1 1 d .
H19 H 0.747(4) -0.322(4) -0.053(3) 0.049(11) Uiso 1 1 d .
B1 B 0.5487(3) 0.2584(3) -0.2390(3) 0.0217(6) Uani 1 1 d .
H20 H 0.484(3) 0.224(3) -0.316(2) 0.021(8) Uiso 1 1 d .
B2 B 0.6887(3) 0.1857(3) -0.0672(3) 0.0227(7) Uani 1 1 d .
H21 H 0.702(3) 0.106(3) -0.045(2) 0.019(7) Uiso 1 1 d .
B3 B 0.7350(3) 0.3424(3) -0.1970(3) 0.0236(7) Uani 1 1 d .
H22 H 0.781(3) 0.361(3) -0.253(2) 0.024(8) Uiso 1 1 d .
B4 B 0.8221(3) 0.2972(3) -0.0898(3) 0.0219(6) Uani 1 1 d .
H23 H 0.920(4) 0.285(3) -0.088(2) 0.027(8) Uiso 1 1 d .
B5 B 0.5711(4) 0.2499(3) -0.0332(3) 0.0249(7) Uani 1 1 d .
H24 H 0.512(3) 0.205(3) 0.011(2) 0.023(8) Uiso 1 1 d .
B6 B 0.4853(4) 0.2962(3) -0.1391(3) 0.0253(7) Uani 1 1 d .
H25 H 0.375(4) 0.285(3) -0.159(3) 0.034(9) Uiso 1 1 d .
B7 B 0.6162(4) 0.4059(3) -0.1642(3) 0.0268(7) Uani 1 1 d .
H26 H 0.592(3) 0.475(3) -0.195(2) 0.023(8) Uiso 1 1 d .
B8 B 0.7585(4) 0.3333(3) 0.0108(3) 0.0241(7) Uani 1 1 d .
H27 H 0.823(4) 0.352(3) 0.094(3) 0.034(9) Uiso 1 1 d .
B9 B 0.7872(4) 0.4317(3) -0.0694(3) 0.0282(7) Uani 1 1 d .
H28 H 0.877(4) 0.517(3) -0.043(3) 0.035(9) Uiso 1 1 d .
B10 B 0.6318(4) 0.4020(3) -0.0347(3) 0.0250(7) Uani 1 1 d .
H29 H 0.620(4) 0.466(3) 0.015(3) 0.029(9) Uiso 1 1 d .
Cl1 Cl 0.89881(11) -0.26057(10) -0.13526(8) 0.0498(3) Uani 1 1 d .
Cl2 Cl 0.60897(10) -0.26796(8) -0.17811(8) 0.0420(3) Uani 1 1 d .
Cl3 Cl 0.82704(12) -0.12713(10) 0.01822(9) 0.0612(3) Uani 1 1 d .

loop_
_atom_site_aniso_label
_atom_site_aniso_U_11
_atom_site_aniso_U_22
_atom_site_aniso_U_33
_atom_site_aniso_U_23
_atom_site_aniso_U_13
_atom_site_aniso_U_12
C1 0.0144(13) 0.0221(14) 0.0229(13) 0.0072(11) 0.0049(11) 0.0064(11)
C2 0.0163(13) 0.0237(14) 0.0333(15) 0.0131(12) 0.0101(12) 0.0101(11)
C3 0.0155(13) 0.0202(13) 0.0225(13) 0.0073(11) 0.0058(11) 0.0063(11)
C4 0.0246(15) 0.0259(15) 0.0292(15) 0.0117(12) 0.0069(13) 0.0133(13)
C5 0.0230(15) 0.0280(16) 0.0285(16) 0.0069(12) 0.0061(13) 0.0095(13)
C6 0.0166(13) 0.0247(15) 0.0283(15) 0.0060(12) 0.0082(12) 0.0073(12)
C7 0.0302(16) 0.0286(16) 0.0315(16) 0.0136(13) 0.0132(13) 0.0177(14)
C8 0.0293(16) 0.0259(15) 0.0255(14) 0.0097(12) 0.0125(13) 0.0140(13)
C9 0.0178(13) 0.0223(14) 0.0312(15) 0.0103(12) 0.0106(12) 0.0085(12)
C10 0.0199(15) 0.0284(16) 0.0314(16) 0.0117(13) 0.0018(13) 0.0082(13)
C11 0.0267(16) 0.0249(16) 0.0350(17) 0.0140(13) 0.0061(14) 0.0067(13)
C12 0.0179(14) 0.0216(14) 0.0320(15) 0.0076(12) 0.0087(12) 0.0043(12)
C13 0.0201(15) 0.0331(18) 0.0408(19) 0.0141(15) 0.0009(14) 0.0085(14)
C14 0.0219(15) 0.0254(16) 0.0452(19) 0.0177(14) 0.0032(14) 0.0089(13)
C15 0.0172(14) 0.0221(14) 0.0301(15) 0.0052(12) 0.0052(12) 0.0060(12)
C16 0.0203(14) 0.0275(15) 0.0266(15) 0.0085(12) 0.0070(12) 0.0099(12)
C17 0.0196(14) 0.0284(15) 0.0257(14) 0.0086(12) 0.0060(12) 0.0135(12)
C18 0.0231(15) 0.0238(15) 0.0287(15) 0.0031(12) 0.0077(13) 0.0061(12)
C19 0.0236(15) 0.0359(18) 0.0367(17) 0.0087(14) 0.0138(14) 0.0108(14)
C20 0.0270(16) 0.0371(18) 0.0321(17) 0.0052(14) 0.0131(14) 0.0156(14)
C21 0.0270(16) 0.0258(16) 0.0313(16) -0.0001(13) 0.0059(13) 0.0099(13)
C22 0.0229(15) 0.0255(15) 0.0311(16) 0.0061(13) 0.0082(13) 0.0068(12)
C23 0.0212(15) 0.0279(16) 0.0332(16) 0.0116(13) 0.0103(13) 0.0096(13)
C24 0.0217(14) 0.0261(15) 0.0288(15) 0.0103(12) 0.0096(12) 0.0090(12)
C25 0.0203(14) 0.0247(15) 0.0324(16) 0.0155(12) 0.0079(12) 0.0081(12)
C26 0.0236(15) 0.0255(15) 0.0379(17) 0.0126(13) 0.0142(14) 0.0077(13)
C27 0.0355(18) 0.0264(17) 0.0406(19) 0.0117(14) 0.0155(16) 0.0082(14)
C28 0.0249(16) 0.0303(17) 0.0399(18) 0.0147(15) 0.0037(14) 0.0015(14)
C29 0.0174(15) 0.0380(19) 0.051(2) 0.0240(16) 0.0076(15) 0.0096(14)
C30 0.0233(15) 0.0292(16) 0.0394(17) 0.0153(14) 0.0127(14) 0.0098(13)
C31 0.046(2) 0.047(2) 0.057(2) 0.0304(19) 0.0318(19) 0.0273(18)
B1 0.0176(15) 0.0253(16) 0.0252(16) 0.0108(13) 0.0062(13) 0.0109(13)
B2 0.0175(15) 0.0251(16) 0.0276(16) 0.0099(13) 0.0075(13) 0.0094(13)
B3 0.0187(15) 0.0190(16) 0.0327(18) 0.0093(13) 0.0062(14) 0.0077(13)
B4 0.0139(14) 0.0214(16) 0.0265(16) 0.0049(13) 0.0035(13) 0.0050(12)
B5 0.0180(15) 0.0299(18) 0.0293(17) 0.0107(14) 0.0062(14) 0.0128(14)
B6 0.0212(16) 0.0246(17) 0.0319(18) 0.0075(14) 0.0079(14) 0.0121(14)
B7 0.0198(16) 0.0246(17) 0.0385(19) 0.0126(15) 0.0081(15) 0.0113(14)
B8 0.0195(16) 0.0256(17) 0.0257(16) 0.0051(13) 0.0051(13) 0.0099(13)
B9 0.0193(16) 0.0261(18) 0.0394(19) 0.0105(15) 0.0068(15) 0.0108(14)
B10 0.0225(16) 0.0208(16) 0.0270(16) -0.0018(13) 0.0049(14) 0.0093(13)
Cl1 0.0478(6) 0.0755(7) 0.0600(6) 0.0432(5) 0.0330(5) 0.0427(5)
Cl2 0.0386(5) 0.0398(5) 0.0595(6) 0.0207(4) 0.0245(4) 0.0200(4)
Cl3 0.0525(6) 0.0531(6) 0.0684(7) 0.0033(5) 0.0212(6) 0.0125(5)

loop_
_atom_type_symbol
_atom_type_description
_atom_type_scat_dispersion_real
_atom_type_scat_dispersion_imag
_atom_type_scat_source
C C 0.0033 0.0016 'International Tables Vol C Tables 4.2.6.8 and 6.1.1.4'
H H 0.0000 0.0000 'International Tables Vol C Tables 4.2.6.8 and 6.1.1.4'
B B 0.0013 0.0007 'International Tables Vol C Tables 4.2.6.8 and 6.1.1.4'
Cl Cl 0.1484 0.1585 'International Tables Vol C Tables 4.2.6.8 and 6.1.1.4'

loop_
_geom_angle_atom_site_label_1
_geom_angle_atom_site_label_2
_geom_angle_atom_site_label_3
_geom_angle
_geom_angle_site_symmetry_1
C3 C1 B4 120.2(2) .
C3 C1 B3 120.0(2) .
B4 C1 B3 62.83(18) .
C3 C1 C2 120.7(2) .
B4 C1 C2 109.7(2) .
B3 C1 C2 109.8(2) .
C3 C1 B1 118.9(2) .
B4 C1 B1 112.9(2) .
B3 C1 B1 62.05(18) .
C2 C1 B1 60.02(16) .
C3 C1 B2 118.8(2) .
B4 C1 B2 62.14(18) .
B3 C1 B2 113.2(2) .
C2 C1 B2 60.02(17) .
B1 C1 B2 111.2(2) .
C9 C2 B5 121.8(2) .
C9 C2 B6 120.6(2) .
B5 C2 B6 62.28(19) .
C9 C2 C1 119.7(2) .
B5 C2 C1 109.8(2) .
B6 C2 C1 109.4(2) .
C9 C2 B1 117.2(2) .
B5 C2 B1 112.8(2) .
B6 C2 B1 61.90(18) .
C1 C2 B1 60.19(16) .
C9 C2 B2 119.6(2) .
B5 C2 B2 62.04(19) .
B6 C2 B2 112.6(2) .
C1 C2 B2 60.33(16) .
B1 C2 B2 111.6(2) .
C4 C3 C8 118.3(3) .
C4 C3 C1 119.9(2) .
C8 C3 C1 121.4(2) .
C5 C4 C3 121.4(3) .
C4 C5 C6 120.0(3) .
C7 C6 C5 118.8(3) .
C7 C6 C15 121.6(3) .
C5 C6 C15 119.6(3) .
C8 C7 C6 120.5(3) .
C7 C8 C3 121.0(3) .
C10 C9 C14 118.2(3) .
C10 C9 C2 122.4(3) .
C14 C9 C2 119.3(3) .
C11 C10 C9 121.0(3) .
C12 C11 C10 120.7(3) .
C11 C12 C13 118.5(3) .
C11 C12 C23 121.2(3) .
C13 C12 C23 120.3(3) .
C14 C13 C12 120.6(3) .
C13 C14 C9 120.9(3) .
C16 C15 C6 177.2(3) .
C15 C16 C17 174.0(3) .
C22 C17 C18 119.3(3) .
C22 C17 C16 122.2(3) .
C18 C17 C16 118.4(3) .
C19 C18 C17 120.2(3) .
C18 C19 C20 120.2(3) .
C21 C20 C19 120.1(3) .
C20 C21 C22 120.3(3) .
C21 C22 C17 119.9(3) .
C24 C23 C12 177.8(3) 1_455
C23 C24 C25 176.4(3) 1_655
C30 C25 C26 119.8(3) .
C30 C25 C24 120.1(3) .
C26 C25 C24 120.0(3) .
C27 C26 C25 119.9(3) .
C28 C27 C26 119.6(3) .
C29 C28 C27 120.7(3) .
C28 C29 C30 120.5(3) .
C25 C30 C29 119.4(3) .
Cl3 C31 Cl1 111.5(2) .
Cl3 C31 Cl2 110.4(2) .
Cl1 C31 Cl2 109.4(2) .
C2 B1 C1 59.79(16) .
C2 B1 B7 106.3(2) .
C1 B1 B7 106.0(2) .
C2 B1 B6 58.81(18) .
C1 B1 B6 106.6(2) .
B7 B1 B6 60.17(19) .
C2 B1 B3 106.8(2) .
C1 B1 B3 58.47(17) .
B7 B1 B3 60.25(19) .
B6 B1 B3 108.3(2) .
C2 B2 C1 59.64(17) .
C2 B2 B8 105.8(2) .
C1 B2 B8 105.6(2) .
C2 B2 B5 58.34(18) .
C1 B2 B5 106.3(2) .
B8 B2 B5 60.38(19) .
C2 B2 B4 106.2(2) .
C1 B2 B4 58.17(17) .
B8 B2 B4 60.17(18) .
B5 B2 B4 108.3(2) .
C1 B3 B7 106.0(2) .
C1 B3 B1 59.49(17) .
B7 B3 B1 59.31(19) .
C1 B3 B4 58.47(17) .
B7 B3 B4 108.3(2) .
B1 B3 B4 107.4(2) .
C1 B3 B9 105.6(2) .
B7 B3 B9 60.7(2) .
B1 B3 B9 107.6(2) .
B4 B3 B9 59.96(19) .
C1 B4 B2 59.70(17) .
C1 B4 B8 106.4(2) .
B2 B4 B8 59.69(19) .
C1 B4 B3 58.70(17) .
B2 B4 B3 107.9(2) .
B8 B4 B3 108.5(2) .
C1 B4 B9 105.9(2) .
B2 B4 B9 108.0(2) .
B8 B4 B9 60.47(19) .
B3 B4 B9 60.1(2) .
C2 B5 B2 59.62(18) .
C2 B5 B6 59.19(18) .
B2 B5 B6 108.1(2) .
C2 B5 B8 106.3(2) .
B2 B5 B8 59.75(19) .
B6 B5 B8 108.0(2) .
C2 B5 B10 105.8(2) .
B2 B5 B10 107.8(2) .
B6 B5 B10 59.53(19) .
B8 B5 B10 60.27(19) .
C2 B6 B10 106.0(2) .
C2 B6 B7 106.1(2) .
B10 B6 B7 61.0(2) .
C2 B6 B5 58.53(19) .
B10 B6 B5 60.5(2) .
B7 B6 B5 109.1(2) .
C2 B6 B1 59.29(18) .
B10 B6 B1 108.1(2) .
B7 B6 B1 59.40(19) .
B5 B6 B1 107.6(2) .
B1 B7 B6 60.43(19) .
B1 B7 B3 60.44(19) .
B6 B7 B3 108.6(2) .
B1 B7 B10 107.6(2) .
B6 B7 B10 59.37(19) .
B3 B7 B10 107.6(2) .
B1 B7 B9 108.0(2) .
B6 B7 B9 107.3(2) .
B3 B7 B9 60.1(2) .
B10 B7 B9 59.4(2) .
B2 B8 B4 60.14(18) .
B2 B8 B5 59.87(19) .
B4 B8 B5 107.8(2) .
B2 B8 B10 107.6(2) .
B4 B8 B10 107.4(2) .
B5 B8 B10 59.88(19) .
B2 B8 B9 107.9(2) .
B4 B8 B9 59.92(19) .
B5 B8 B9 107.6(2) .
B10 B8 B9 59.52(19) .
B10 B9 B4 107.6(2) .
B10 B9 B3 107.6(2) .
B4 B9 B3 59.92(19) .
B10 B9 B8 60.10(19) .
B4 B9 B8 59.61(19) .
B3 B9 B8 107.6(2) .
B10 B9 B7 60.24(19) .
B4 B9 B7 107.1(2) .
B3 B9 B7 59.2(2) .
B8 B9 B7 107.9(2) .
B6 B10 B9 108.4(2) .
B6 B10 B5 59.97(19) .
B9 B10 B5 108.3(2) .
B6 B10 B8 108.0(2) .
B9 B10 B8 60.38(19) .
B5 B10 B8 59.85(19) .
B6 B10 B7 59.59(19) .
B9 B10 B7 60.4(2) .
B5 B10 B7 107.6(2) .
B8 B10 B7 108.2(2) .

loop_
_geom_bond_atom_site_label_1
_geom_bond_atom_site_label_2
_geom_bond_distance
_geom_bond_site_symmetry_2
C1 C3 1.500(4) .
C1 B4 1.710(4) .
C1 B3 1.714(4) .
C1 C2 1.725(4) .
C1 B1 1.732(4) .
C1 B2 1.737(4) .
C2 C9 1.502(4) .
C2 B5 1.709(5) .
C2 B6 1.721(4) .
C2 B1 1.730(4) .
C2 B2 1.732(4) .
C3 C4 1.391(4) .
C3 C8 1.396(4) .
C4 C5 1.389(4) .
C5 C6 1.402(4) .
C6 C7 1.398(4) .
C6 C15 1.440(4) .
C7 C8 1.388(4) .
C9 C10 1.390(4) .
C9 C14 1.394(4) .
C10 C11 1.387(4) .
C11 C12 1.384(4) .
C12 C13 1.397(4) .
C12 C23 1.446(4) .
C13 C14 1.383(4) .
C15 C16 1.203(4) .
C16 C17 1.441(4) .
C17 C22 1.397(4) .
C17 C18 1.401(4) .
C18 C19 1.381(4) .
C19 C20 1.389(5) .
C20 C21 1.380(5) .
C21 C22 1.394(4) .
C23 C24 1.195(4) 1_455
C24 C23 1.195(4) 1_655
C24 C25 1.445(4) .
C25 C30 1.390(4) .
C25 C26 1.404(4) .
C26 C27 1.394(5) .
C27 C28 1.384(5) .
C28 C29 1.373(5) .
C29 C30 1.399(5) .
C31 Cl3 1.757(4) .
C31 Cl1 1.762(4) .
C31 Cl2 1.768(4) .
B1 B7 1.756(5) .
B1 B6 1.775(5) .
B1 B3 1.776(5) .
B2 B8 1.771(5) .
B2 B5 1.773(5) .
B2 B4 1.779(4) .
B3 B7 1.773(5) .
B3 B4 1.784(5) .
B3 B9 1.788(5) .
B4 B8 1.780(5) .
B4 B9 1.785(5) .
B5 B6 1.774(5) .
B5 B8 1.782(5) .
B5 B10 1.783(5) .
B6 B10 1.766(5) .
B6 B7 1.770(5) .
B7 B10 1.796(5) .
B7 B9 1.799(5) .
B8 B10 1.790(5) .
B8 B9 1.795(5) .
B9 B10 1.780(5) .
